data_7000662
loop_
_publ_author_name
'Sanina, Nataliya'
'Roudneva, Tatyana'
'Shilov, Gennady'
'Morgunov, Roman'
'Ovanesyan, Nikolay'
'Aldoshin, Sergey'

_publ_section_title
;
 Structure and properties of binuclear nitrosyl iron complex with
 benzimidazole-2-thiolyl
;
_journal_issue 10
_journal_name_full 'Dalton Transactions'
_journal_page_first 1703
_journal_page_last 1706
_journal_paper_doi 10.1039/b818443g
_journal_year 2009
_chemical_formula_moiety C14H10Fe2N8O4S2,2(C3H6O3)
_chemical_formula_sum 'C20 H22 Fe2 N8 O6 S2'
_chemical_formula_weight 646.28
_chemical_name_systematic
;
?
;
_space_group_IT_number 2
_symmetry_cell_setting triclinic
_symmetry_space_group_name_Hall '-P 1'
_symmetry_space_group_name_H-M 'P -1'
_atom_sites_solution_hydrogens geom
_atom_sites_solution_primary direct
_atom_sites_solution_secondary difmap
_audit_creation_method SHELXL-97
_cell_angle_alpha 74.820(10)
_cell_angle_beta 73.100(10)
_cell_angle_gamma 86.620(10)
_cell_formula_units_Z 1
_cell_length_a 8.7370(10)
_cell_length_b 9.0720(10)
_cell_length_c 9.0830(10)
_cell_measurement_reflns_used 35
_cell_measurement_temperature 200(2)
_cell_measurement_theta_max 15
_cell_measurement_theta_min 7
_cell_volume 664.70(14)
_computing_cell_refinement 'XSCANS v2.2, 1995'
_computing_data_collection 'XSCANS v2.2, 1995'
_computing_data_reduction 'XSCANS v2.2, 1995'
_computing_molecular_graphics SHELXL-97
_computing_publication_material SHELXL-97
_computing_structure_refinement 'SHELXL-97 (Sheldrick, 1997)'
_computing_structure_solution 'SHELXS-97 (Sheldrick, 1990)'
_diffrn_ambient_temperature 200(2)
_diffrn_measured_fraction_theta_full 0.889
_diffrn_measured_fraction_theta_max 0.889
_diffrn_measurement_device_type P4
_diffrn_measurement_method theta/2theta
_diffrn_radiation_monochromator graphite
_diffrn_radiation_source 'fine-focus sealed tube'
_diffrn_radiation_type MoK\a
_diffrn_radiation_wavelength 0.71073
_diffrn_reflns_av_R_equivalents 0.0205
_diffrn_reflns_av_sigmaI/netI 0.0308
_diffrn_reflns_limit_h_max 9
_diffrn_reflns_limit_h_min -1
_diffrn_reflns_limit_k_max 10
_diffrn_reflns_limit_k_min -10
_diffrn_reflns_limit_l_max 10
_diffrn_reflns_limit_l_min -10
_diffrn_reflns_number 2572
_diffrn_reflns_theta_full 25.00
_diffrn_reflns_theta_max 25.00
_diffrn_reflns_theta_min 2.33
_diffrn_standards_decay_% 0
_exptl_absorpt_coefficient_mu 1.300
_exptl_absorpt_correction_type none
_exptl_crystal_colour black
_exptl_crystal_density_diffrn 1.615
_exptl_crystal_density_method 'not measured'
_exptl_crystal_description parallelepiped
_exptl_crystal_F_000 330
_exptl_crystal_size_max 0.25
_exptl_crystal_size_mid 0.20
_exptl_crystal_size_min 0.15
_refine_diff_density_max 0.289
_refine_diff_density_min -0.275
_refine_diff_density_rms 0.052
_refine_ls_extinction_method none
_refine_ls_goodness_of_fit_ref 1.006
_refine_ls_hydrogen_treatment constr
_refine_ls_matrix_type full
_refine_ls_number_parameters 174
_refine_ls_number_reflns 2080
_refine_ls_number_restraints 0
_refine_ls_restrained_S_all 1.006
_refine_ls_R_factor_all 0.0315
_refine_ls_R_factor_gt 0.0274
_refine_ls_shift/su_max 0.000
_refine_ls_shift/su_mean 0.000
_refine_ls_structure_factor_coef Fsqd
_refine_ls_weighting_details 'calc w=1/[\s^2^(Fo^2^)+(0.0409P)^2^+0.3425P] where P=(Fo^2^+2Fc^2^)/3'
_refine_ls_weighting_scheme calc
_refine_ls_wR_factor_gt 0.0722
_refine_ls_wR_factor_ref 0.0748
_reflns_number_gt 1884
_reflns_number_total 2080
_reflns_threshold_expression >2sigma(I)
_cod_data_source_file b818443g.txt
_cod_data_source_block nit200
_cod_original_cell_volume 664.70(13)
_cod_original_sg_symbol_H-M P-1
_cod_database_code 7000662

loop_
_symmetry_equiv_pos_as_xyz
'x, y, z'
'-x, -y, -z'

loop_
_atom_site_label
_atom_site_type_symbol
_atom_site_fract_x
_atom_site_fract_y
_atom_site_fract_z
_atom_site_U_iso_or_equiv
_atom_site_adp_type
_atom_site_occupancy
_atom_site_symmetry_multiplicity
_atom_site_calc_flag
_atom_site_refinement_flags
_atom_site_disorder_assembly
_atom_site_disorder_group
Fe1 Fe 0.12720(4) 0.15080(3) -0.20021(4) 0.02552(13) Uani 1 1 d . . .
S3 S 0.23995(7) 0.06132(6) 0.00553(7) 0.02831(17) Uani 1 1 d . . .
N3 N -0.0400(2) 0.0265(2) 0.2495(2) 0.0250(4) Uani 1 1 d . . .
C1 C 0.0965(3) 0.1043(2) 0.1654(3) 0.0242(5) Uani 1 1 d . . .
O3 O 0.3670(2) 0.42859(19) 0.1763(2) 0.0341(4) Uani 1 1 d . . .
N4 N 0.1140(2) 0.2230(2) 0.2240(2) 0.0269(4) Uani 1 1 d . . .
H1 H 0.1931 0.2873 0.1865 0.032 Uiso 1 1 calc R . .
C2 C -0.0156(3) 0.2240(3) 0.3533(3) 0.0259(5) Uani 1 1 d . . .
N2 N 0.2747(3) 0.2340(2) -0.3634(2) 0.0333(5) Uani 1 1 d . . .
O2 O 0.3559(3) 0.3269(2) -0.4678(2) 0.0570(6) Uani 1 1 d . . .
C7 C -0.0564(3) 0.3197(3) 0.4546(3) 0.0343(6) Uani 1 1 d . . .
H7 H 0.0091 0.4021 0.4414 0.041 Uiso 1 1 calc R . .
C3 C -0.1131(3) 0.0997(2) 0.3706(3) 0.0252(5) Uani 1 1 d . . .
O1 O -0.0649(3) 0.3921(2) -0.1114(3) 0.0602(6) Uani 1 1 d . . .
C4 C -0.2544(3) 0.0679(3) 0.4935(3) 0.0314(6) Uani 1 1 d . . .
H4 H -0.3202 -0.0145 0.5070 0.038 Uiso 1 1 calc R . .
N1 N -0.0042(3) 0.2808(2) -0.1390(2) 0.0318(5) Uani 1 1 d . . .
C8 C 0.5025(3) 0.3883(3) 0.1776(3) 0.0300(6) Uani 1 1 d . . .
C6 C -0.1977(3) 0.2883(3) 0.5758(3) 0.0369(6) Uani 1 1 d . . .
H6 H -0.2288 0.3511 0.6451 0.044 Uiso 1 1 calc R . .
C5 C -0.2941(3) 0.1637(3) 0.5958(3) 0.0348(6) Uani 1 1 d . . .
H5 H -0.3877 0.1440 0.6797 0.042 Uiso 1 1 calc R . .
C9 C 0.6159(3) 0.4895(3) 0.2032(3) 0.0426(7) Uani 1 1 d . . .
H9A H 0.7150 0.4988 0.1202 0.064 Uiso 1 1 calc R . .
H9B H 0.6351 0.4460 0.3044 0.064 Uiso 1 1 calc R . .
H9C H 0.5703 0.5886 0.2014 0.064 Uiso 1 1 calc R . .
C10 C 0.5617(4) 0.2369(3) 0.1528(4) 0.0470(7) Uani 1 1 d . . .
H10A H 0.6108 0.1867 0.2341 0.070 Uiso 1 1 calc R . .
H10B H 0.6388 0.2509 0.0502 0.070 Uiso 1 1 calc R . .
H10C H 0.4736 0.1754 0.1581 0.070 Uiso 1 1 calc R . .

loop_
_atom_site_aniso_label
_atom_site_aniso_U_11
_atom_site_aniso_U_22
_atom_site_aniso_U_33
_atom_site_aniso_U_23
_atom_site_aniso_U_13
_atom_site_aniso_U_12
Fe1 0.0282(3) 0.02501(19) 0.02547(19) -0.01051(13) -0.00638(16) -0.00420(14)
S3 0.0261(4) 0.0327(3) 0.0293(3) -0.0141(2) -0.0074(3) 0.0010(2)
N3 0.0255(12) 0.0262(9) 0.0265(9) -0.0114(8) -0.0078(9) -0.0015(8)
C1 0.0261(15) 0.0246(10) 0.0272(11) -0.0111(9) -0.0122(11) 0.0021(10)
O3 0.0293(11) 0.0348(9) 0.0397(10) -0.0125(7) -0.0089(9) -0.0033(8)
N4 0.0280(12) 0.0240(9) 0.0317(10) -0.0111(8) -0.0087(9) -0.0042(8)
C2 0.0281(14) 0.0268(11) 0.0268(11) -0.0095(9) -0.0117(11) 0.0019(9)
N2 0.0366(14) 0.0361(11) 0.0288(11) -0.0121(9) -0.0069(10) -0.0082(10)
O2 0.0657(16) 0.0609(13) 0.0338(10) -0.0073(10) 0.0030(11) -0.0264(12)
C7 0.0411(17) 0.0307(12) 0.0384(13) -0.0174(10) -0.0156(13) 0.0033(11)
C3 0.0299(15) 0.0258(11) 0.0244(11) -0.0100(9) -0.0115(11) 0.0026(10)
O1 0.0590(15) 0.0458(12) 0.0754(15) -0.0270(11) -0.0121(12) 0.0198(11)
C4 0.0306(16) 0.0350(13) 0.0301(12) -0.0106(10) -0.0084(12) -0.0014(11)
N1 0.0305(13) 0.0317(11) 0.0335(11) -0.0089(9) -0.0091(10) -0.0008(9)
C8 0.0330(17) 0.0340(12) 0.0220(11) -0.0062(9) -0.0057(11) -0.0075(11)
C6 0.0452(18) 0.0384(13) 0.0342(13) -0.0196(11) -0.0150(13) 0.0108(12)
C5 0.0330(16) 0.0435(14) 0.0290(12) -0.0142(11) -0.0070(12) 0.0056(11)
C9 0.0389(18) 0.0499(16) 0.0432(15) -0.0150(12) -0.0130(14) -0.0131(13)
C10 0.0400(19) 0.0407(15) 0.0672(19) -0.0204(14) -0.0210(16) 0.0070(13)

loop_
_atom_type_symbol
_atom_type_description
_atom_type_scat_dispersion_real
_atom_type_scat_dispersion_imag
_atom_type_scat_source
C C 0.0033 0.0016 'International Tables Vol C Tables 4.2.6.8 and 6.1.1.4'
H H 0.0000 0.0000 'International Tables Vol C Tables 4.2.6.8 and 6.1.1.4'
N N 0.0061 0.0033 'International Tables Vol C Tables 4.2.6.8 and 6.1.1.4'
O O 0.0106 0.0060 'International Tables Vol C Tables 4.2.6.8 and 6.1.1.4'
S S 0.1246 0.1234 'International Tables Vol C Tables 4.2.6.8 and 6.1.1.4'
Fe Fe 0.3463 0.8444 'International Tables Vol C Tables 4.2.6.8 and 6.1.1.4'

loop_
_geom_angle_atom_site_label_1
_geom_angle_atom_site_label_2
_geom_angle_atom_site_label_3
_geom_angle
_geom_angle_site_symmetry_1
_geom_angle_site_symmetry_3
_geom_angle_publ_flag
N1 Fe1 N2 111.06(10) . . ?
N1 Fe1 N3 117.33(9) . 2 ?
N2 Fe1 N3 106.92(9) . 2 ?
N1 Fe1 S3 103.91(7) . . ?
N2 Fe1 S3 107.53(7) . . ?
N3 Fe1 S3 109.73(6) 2 . ?
C1 S3 Fe1 102.47(8) . . ?
C1 N3 C3 105.97(17) . . ?
C1 N3 Fe1 126.11(14) . 2 ?
C3 N3 Fe1 127.81(16) . 2 ?
N3 C1 N4 111.1(2) . . ?
N3 C1 S3 126.46(16) . . ?
N4 C1 S3 122.41(19) . . ?
C1 N4 C2 108.7(2) . . ?
C1 N4 H1 125.6 . . ?
C2 N4 H1 125.6 . . ?
N4 C2 C7 132.1(2) . . ?
N4 C2 C3 105.84(19) . . ?
C7 C2 C3 122.0(2) . . ?
O2 N2 Fe1 161.6(2) . . ?
C6 C7 C2 117.6(2) . . ?
C6 C7 H7 121.2 . . ?
C2 C7 H7 121.2 . . ?
C4 C3 C2 120.1(2) . . ?
C4 C3 N3 131.5(2) . . ?
C2 C3 N3 108.3(2) . . ?
C3 C4 C5 117.6(2) . . ?
C3 C4 H4 121.2 . . ?
C5 C4 H4 121.2 . . ?
O1 N1 Fe1 164.6(2) . . ?
O3 C8 C10 121.4(2) . . ?
O3 C8 C9 121.3(2) . . ?
C10 C8 C9 117.3(2) . . ?
C7 C6 C5 120.8(2) . . ?
C7 C6 H6 119.6 . . ?
C5 C6 H6 119.6 . . ?
C6 C5 C4 121.8(2) . . ?
C6 C5 H5 119.1 . . ?
C4 C5 H5 119.1 . . ?
C8 C9 H9A 109.5 . . ?
C8 C9 H9B 109.5 . . ?
H9A C9 H9B 109.5 . . ?
C8 C9 H9C 109.5 . . ?
H9A C9 H9C 109.5 . . ?
H9B C9 H9C 109.5 . . ?
C8 C10 H10A 109.5 . . ?
C8 C10 H10B 109.5 . . ?
H10A C10 H10B 109.5 . . ?
C8 C10 H10C 109.5 . . ?
H10A C10 H10C 109.5 . . ?
H10B C10 H10C 109.5 . . ?

loop_
_geom_bond_atom_site_label_1
_geom_bond_atom_site_label_2
_geom_bond_distance
_geom_bond_site_symmetry_2
_geom_bond_publ_flag
Fe1 N1 1.682(2) . ?
Fe1 N2 1.687(2) . ?
Fe1 N3 2.0214(18) 2 ?
Fe1 S3 2.3029(7) . ?
S3 C1 1.736(2) . ?
N3 C1 1.339(3) . ?
N3 C3 1.409(3) . ?
N3 Fe1 2.0215(18) 2 ?
C1 N4 1.354(3) . ?
O3 C8 1.221(3) . ?
N4 C2 1.376(3) . ?
N4 H1 0.8600 . ?
C2 C7 1.385(3) . ?
C2 C3 1.401(3) . ?
N2 O2 1.172(3) . ?
C7 C6 1.380(4) . ?
C7 H7 0.9300 . ?
C3 C4 1.387(4) . ?
O1 N1 1.164(3) . ?
C4 C5 1.393(3) . ?
C4 H4 0.9300 . ?
C8 C10 1.489(4) . ?
C8 C9 1.493(3) . ?
C6 C5 1.391(4) . ?
C6 H6 0.9300 . ?
C5 H5 0.9300 . ?
C9 H9A 0.9600 . ?
C9 H9B 0.9600 . ?
C9 H9C 0.9600 . ?
C10 H10A 0.9600 . ?
C10 H10B 0.9600 . ?
C10 H10C 0.9600 . ?
